data_4035603
loop_
_publ_author_name
'Simeth, Nadja A.'
'Altmann, Lisa-Marie'
'W\"ossner, Nathalie'
'Bauer, Elisabeth'
'Jung, Manfred'
'K\"onig, Burkhard'

_publ_section_title
;
 Photochromic Indolyl Fulgimides as Chromo-pharmacophores Targeting
 Sirtuins.
;
_journal_issue 15
_journal_name_full 'The Journal of organic chemistry'
_journal_page_first 7919
_journal_page_last 7927
_journal_paper_doi 10.1021/acs.joc.8b00795
_journal_volume 83
_journal_year 2018
_chemical_formula_moiety 'C24 H22 N2 O3'
_chemical_formula_sum 'C24 H22 N2 O3'
_chemical_formula_weight 386.43
_space_group_crystal_system triclinic
_space_group_IT_number 2
_space_group_name_Hall '-P 1'
_space_group_name_H-M_alt 'P -1'
_atom_sites_solution_hydrogens mixed
_atom_sites_solution_primary dual
_audit_creation_date 2017-03-08
_audit_creation_method
;
Olex2 1.2-alpha
(compiled 2017.03.02 svn.r3394 for OlexSys, GUI svn.r5324)
;
_cell_angle_alpha 104.087(3)
_cell_angle_beta 108.553(3)
_cell_angle_gamma 93.234(2)
_cell_formula_units_Z 2
_cell_length_a 9.6373(3)
_cell_length_b 9.6529(3)
_cell_length_c 11.2938(4)
_cell_measurement_reflns_used 10881
_cell_measurement_temperature 293.48(10)
_cell_measurement_theta_max 73.5170
_cell_measurement_theta_min 4.7450
_cell_volume 955.79(6)
_computing_cell_refinement 'CrysAlisPro 1.171.38.43 (Rigaku OD, 2015)'
_computing_data_collection 'CrysAlisPro 1.171.38.43 (Rigaku OD, 2015)'
_computing_data_reduction 'CrysAlisPro 1.171.38.43 (Rigaku OD, 2015)'
_computing_molecular_graphics 'Olex2 (Dolomanov et al., 2009)'
_computing_publication_material 'Olex2 (Dolomanov et al., 2009)'
_computing_structure_refinement 'ShelXL (Sheldrick, 2015)'
_computing_structure_solution 'ShelXT (Sheldrick, 2015)'
_diffrn_ambient_environment air
_diffrn_ambient_temperature 293.48(10)
_diffrn_detector 'CCD plate'
_diffrn_detector_area_resol_mean 5.1773
_diffrn_detector_type Atlas
_diffrn_measured_fraction_theta_full 1.000
_diffrn_measured_fraction_theta_max 0.988
_diffrn_measurement_details
;
List of Runs (angles in degrees, time in seconds):

  # Type    Start    End  Width  t~exp~   \w     \q     \k     \f   Frames
--------------------------------------------------------------------------
  1  \w   -116.00 -17.00   1.00    2.00    --  -41.48 -37.00  90.00   99
  2  \w    -98.00  -2.00   1.00    2.00    --  -41.48 125.00-150.00   96
  3  \w      2.00  98.00   1.00    2.00    --   41.48-125.00   0.00   96
  4  \w     13.00 115.00   1.00    2.00    --   41.48  57.00-150.00  102
  5  \w    -31.00  70.00   1.00    2.00    --   41.48 -57.00  60.00  101
  6  \w     13.00 117.00   1.00    2.00    --   44.00  69.00-109.19  104
  7  \w     14.00  46.00   1.00    2.00    --   48.00  81.00 -21.78   32
  8  \w     19.00  47.00   1.00    2.00    --   52.00  79.00 152.61   28
  9  \w     18.00  45.00   1.00    2.00    --   52.00  82.00-164.79   27
 10  \w     19.00  47.00   1.00    2.00    --   52.00  79.00  55.38   28
 11  \w     18.00  46.00   1.00    2.00    --   52.00  81.00 -94.46   28
 12  \w     27.00 136.00   1.00    2.00    --   60.00  77.00 110.23  109
 13  \w     28.00 135.00   1.00    2.00    --   60.00  75.00  -3.78  107
 14  \w     31.00 140.00   1.00    2.00    --   64.00  77.00 -33.02  109
 15  \w     32.00 139.00   1.00    2.00    --   64.00  75.00-132.16  107
 16  \w     32.00 140.00   1.00    2.00    --   64.00  76.00  51.83  108
 17  \w     31.00 140.00   1.00    2.00    --   64.00  77.00-161.36  109
 18  \w     35.00 144.00   1.00    2.00    --   68.00  77.00 -80.58  109
 19  \w     36.00 144.00   1.00    2.00    --   68.00  76.00 148.88  108
 20  \w     24.00 109.00   1.00    8.00    --  106.46 -94.00-150.00   85
 21  \w     33.00  77.00   1.00    8.00    --  106.46 -45.00 -60.00   44
 22  \w     77.00 158.00   1.00    8.00    --  106.46  61.00-150.00   81
 23  \w     77.00 158.00   1.00    8.00    --  106.46  61.00  90.00   81
 24  \w     74.00 158.00   1.00    8.00    --  106.46  77.00   0.00   84
 25  \w     77.00 158.00   1.00    8.00    --  106.46  61.00 -30.00   81
 26  \w     24.00 109.00   1.00    8.00    --  106.46 -94.00  90.00   85
 27  \w     74.00 158.00   1.00    8.00    --  106.46  77.00  60.00   84
 28  \w     33.00  77.00   1.00    8.00    --  106.46 -45.00  60.00   44
 29  \w     33.00 121.00   1.00    8.00    --  106.46-125.00   0.00   88
 30  \w     77.00 158.00   1.00    8.00    --  106.46  61.00 -60.00   81
 31  \w     74.00 158.00   1.00    8.00    --  106.46  77.00-120.00   84
 32  \w     74.00 158.00   1.00    8.00    --  106.46  77.00 -30.00   84
 33  \w     74.00 158.00   1.00    8.00    --  106.46  77.00 150.00   84
 34  \w     30.00 139.00   1.00    8.00    --  106.46 -77.00-120.00  109
 35  \w     74.00 158.00   1.00    8.00    --  106.46  77.00 120.00   84
 36  \w     77.00 158.00   1.00    8.00    --  106.46  61.00  30.00   81
 37  \w     77.00 158.00   1.00    8.00    --  106.46  61.00-120.00   81
 38  \w     77.00 107.00   1.00    8.00    --  106.46  61.00 120.00   30
 39  \w     35.00  61.00   1.00    8.00    --  106.46 -45.00   0.00   26
 40  \w     33.00 115.00   1.00    8.00    --  106.46-125.00-150.00   82
 41  \w     80.00 132.00   1.00    8.00    --  106.46  61.00   0.00   52
 42  \w     79.00 126.00   1.00    8.00    --  106.46  77.00  30.00   47
 43  \w    129.00 155.00   1.00    8.00    --  106.46  77.00  30.00   26
 44  \w     42.00  68.00   1.00    8.00    --  106.46 -45.00  90.00   26
 45  \w    116.00 157.00   1.00    8.00    --  106.46  61.00-180.00   41
 46  \w     77.00 104.00   1.00    8.00    --  106.46  61.00-180.00   27
 47  \w     33.00  63.00   1.00    8.00    --  106.46 -45.00-120.00   30
 48  \w     76.00 143.00   1.00    8.00    --  106.46  77.00 -90.00   67
 49  \w     31.00  97.00   1.00    8.00    --  106.46 -94.00  30.00   66
;
_diffrn_measurement_device 'four-circle diffractometer'
_diffrn_measurement_device_type 'SuperNova, Single source at offset, Atlas'
_diffrn_measurement_method '\w scans'
_diffrn_orient_matrix_type 'CrysAlisPro convention (1999,Acta A55,543-557)'
_diffrn_orient_matrix_UB_11 0.0741678000
_diffrn_orient_matrix_UB_12 -0.0759383000
_diffrn_orient_matrix_UB_13 -0.0953803000
_diffrn_orient_matrix_UB_21 -0.1004561000
_diffrn_orient_matrix_UB_22 -0.1426283000
_diffrn_orient_matrix_UB_23 -0.0283123000
_diffrn_orient_matrix_UB_31 -0.1159953000
_diffrn_orient_matrix_UB_32 0.0393910000
_diffrn_orient_matrix_UB_33 -0.1118607000
_diffrn_radiation_monochromator mirror
_diffrn_radiation_probe x-ray
_diffrn_radiation_type CuK\a
_diffrn_radiation_wavelength 1.54184
_diffrn_reflns_av_R_equivalents 0.0360
_diffrn_reflns_av_unetI/netI 0.0210
_diffrn_reflns_Laue_measured_fraction_full 1.000
_diffrn_reflns_Laue_measured_fraction_max 0.988
_diffrn_reflns_limit_h_max 11
_diffrn_reflns_limit_h_min -11
_diffrn_reflns_limit_k_max 11
_diffrn_reflns_limit_k_min -12
_diffrn_reflns_limit_l_max 14
_diffrn_reflns_limit_l_min -13
_diffrn_reflns_number 21114
_diffrn_reflns_point_group_measured_fraction_full 1.000
_diffrn_reflns_point_group_measured_fraction_max 0.988
_diffrn_reflns_theta_full 67.684
_diffrn_reflns_theta_max 73.596
_diffrn_reflns_theta_min 4.296
_diffrn_source 'micro-focus sealed X-ray tube'
_diffrn_source_type 'SuperNova (Cu) X-ray Source'
_exptl_absorpt_coefficient_mu 0.718
_exptl_absorpt_correction_T_max 0.982
_exptl_absorpt_correction_T_min 0.966
_exptl_absorpt_correction_type gaussian
_exptl_absorpt_process_details
;
CrysAlisPro 1.171.38.43 (Rigaku Oxford Diffraction, 2015)
Numerical absorption correction based on gaussian integration over
			a multifaceted crystal model
Empirical absorption correction using spherical harmonics,
 implemented in SCALE3 ABSPACK scaling algorithm.
;
_exptl_crystal_colour 'clear orange'
_exptl_crystal_colour_lustre clear
_exptl_crystal_colour_primary orange
_exptl_crystal_density_diffrn 1.343
_exptl_crystal_description plate
_exptl_crystal_F_000 408
_exptl_crystal_size_max 0.133
_exptl_crystal_size_mid 0.108
_exptl_crystal_size_min 0.067
_refine_diff_density_max 0.241
_refine_diff_density_min -0.248
_refine_diff_density_rms 0.038
_refine_ls_extinction_method none
_refine_ls_goodness_of_fit_ref 1.035
_refine_ls_hydrogen_treatment mixed
_refine_ls_matrix_type full
_refine_ls_number_parameters 306
_refine_ls_number_reflns 3801
_refine_ls_number_restraints 0
_refine_ls_restrained_S_all 1.035
_refine_ls_R_factor_all 0.0407
_refine_ls_R_factor_gt 0.0351
_refine_ls_shift/su_max 0.001
_refine_ls_shift/su_mean 0.000
_refine_ls_structure_factor_coef Fsqd
_refine_ls_weighting_details 'w=1/[\s^2^(Fo^2^)+(0.0432P)^2^+0.3358P] where P=(Fo^2^+2Fc^2^)/3'
_refine_ls_weighting_scheme calc
_refine_ls_wR_factor_gt 0.0866
_refine_ls_wR_factor_ref 0.0909
_reflns_Friedel_coverage 0.000
_reflns_number_gt 3345
_reflns_number_total 3801
_reflns_threshold_expression 'I > 2\s(I)'
_cod_data_source_file jo8b00795_si_003.cif
_cod_data_source_block q022
_cod_database_code 4035603
_shelx_shelxl_version_number 2016/6
_chemical_oxdiff_formula 'C24 H22 N2 O3'
_chemical_oxdiff_usercomment Altmann_Koenig_LA017
_shelx_space_group_comment
;
The symmetry employed for this shelxl refinement is uniquely defined
by the following loop, which should always be used as a source of
symmetry information in preference to the above space-group names.
They are only intended as comments.
;
_reflns_odcompleteness_completeness 99.97
_reflns_odcompleteness_iscentric 1
_reflns_odcompleteness_theta 66.97
_olex2_refinement_description
;
1. Fixed Uiso
 At 1.5 times of:
  All C(H,H,H) groups
2.a Idealised Me refined as rotating group:
 C11(H11A,H11B,H11C), C5(H5A,H5B,H5C), C14(H14A,H14B,H14C), C12(H12A,H12B,H12C)
;
_olex2_date_sample_data_collection 2017-03-06
_olex2_diffrn_ambient_temperature_device 'Oxford Cryosystems CryoStream 700'
_olex2_submission_original_sample_id LA_017
_olex2_submission_special_instructions 'No special instructions were received'
_oxdiff_exptl_absorpt_empirical_details
;
Empirical correction (ABSPACK) includes:
- Absorption correction using spherical harmonics
- Frame scaling
;
_oxdiff_exptl_absorpt_empirical_full_max 1.328
_oxdiff_exptl_absorpt_empirical_full_min 0.812

loop_
_space_group_symop_operation_xyz
'x, y, z'
'-x, -y, -z'

loop_
_atom_site_label
_atom_site_type_symbol
_atom_site_fract_x
_atom_site_fract_y
_atom_site_fract_z
_atom_site_U_iso_or_equiv
_atom_site_adp_type
_atom_site_occupancy
_atom_site_site_symmetry_order
_atom_site_calc_flag
_atom_site_refinement_flags_posn
O1 O 0.16826(11) 0.35057(11) 1.08693(9) 0.0288(2) Uani 1 1 d .
O2 O 0.16175(11) 0.58789(11) 1.12235(9) 0.0328(2) Uani 1 1 d .
O3 O 0.18938(13) 0.11883(11) 1.01069(10) 0.0377(3) Uani 1 1 d .
N1 N 0.15220(11) 0.40915(11) 0.52418(10) 0.0187(2) Uani 1 1 d .
N2 N 0.23682(12) 0.13869(11) 0.47787(10) 0.0225(2) Uani 1 1 d .
C1 C 0.26287(13) 0.52210(12) 0.55110(12) 0.0187(2) Uani 1 1 d .
C2 C 0.30920(13) 0.59175(12) 0.68495(12) 0.0185(2) Uani 1 1 d .
C3 C 0.22442(13) 0.51382(12) 0.73916(11) 0.0177(2) Uani 1 1 d .
C20 C 0.14069(13) 0.16784(13) 0.37544(12) 0.0188(2) Uani 1 1 d .
C4 C 0.13138(13) 0.40232(12) 0.63783(11) 0.0180(2) Uani 1 1 d .
C6 C 0.22823(13) 0.55165(13) 0.87356(11) 0.0189(2) Uani 1 1 d .
C8 C 0.26677(14) 0.30370(13) 0.91998(12) 0.0207(3) Uani 1 1 d .
C19 C 0.07781(14) 0.30900(13) 0.39729(12) 0.0221(3) Uani 1 1 d .
C18 C 0.32671(15) 0.56543(14) 0.46834(13) 0.0233(3) Uani 1 1 d .
C7 C 0.23613(13) 0.45387(13) 0.94366(11) 0.0199(3) Uani 1 1 d .
C11 C 0.44342(14) 0.31097(14) 0.79979(12) 0.0238(3) Uani 1 1 d .
H11A H 0.388349 0.296761 0.709392 0.036 Uiso 1 1 calc GR
H11B H 0.534467 0.271988 0.808460 0.036 Uiso 1 1 calc GR
H11C H 0.464615 0.412354 0.843587 0.036 Uiso 1 1 calc GR
C13 C 0.18820(14) 0.48102(15) 1.05822(12) 0.0244(3) Uani 1 1 d .
C5 C 0.01868(14) 0.29127(13) 0.63886(12) 0.0221(3) Uani 1 1 d .
H5A H -0.069423 0.279240 0.564974 0.033 Uiso 1 1 calc GR
H5B H -0.004184 0.321669 0.717155 0.033 Uiso 1 1 calc GR
H5C H 0.056912 0.201195 0.635108 0.033 Uiso 1 1 calc GR
C23 C 0.25291(15) -0.08531(14) 0.33611(13) 0.0247(3) Uani 1 1 d .
C15 C 0.42667(14) 0.70666(13) 0.73858(13) 0.0224(3) Uani 1 1 d .
C21 C 0.09505(15) 0.07446(14) 0.25060(12) 0.0233(3) Uani 1 1 d .
C10 C 0.35455(14) 0.23606(13) 0.85876(12) 0.0227(3) Uani 1 1 d .
C16 C 0.49067(15) 0.74941(14) 0.65721(14) 0.0262(3) Uani 1 1 d .
C9 C 0.20611(15) 0.23958(15) 1.00268(12) 0.0263(3) Uani 1 1 d .
C22 C 0.15238(15) -0.05378(14) 0.23099(13) 0.0268(3) Uani 1 1 d .
C17 C 0.44032(15) 0.67997(14) 0.52378(14) 0.0264(3) Uani 1 1 d .
C24 C 0.29102(14) 0.01330(14) 0.45642(13) 0.0241(3) Uani 1 1 d .
C14 C 0.20947(15) 0.70634(14) 0.92688(12) 0.0241(3) Uani 1 1 d .
H14A H 0.226886 0.763005 0.872591 0.036 Uiso 1 1 calc GR
H14B H 0.278969 0.744499 1.013530 0.036 Uiso 1 1 calc GR
H14C H 0.110657 0.709710 0.928354 0.036 Uiso 1 1 calc GR
C12 C 0.37162(18) 0.07972(15) 0.84573(15) 0.0343(3) Uani 1 1 d .
H12A H 0.313661 0.040126 0.888070 0.051 Uiso 1 1 calc GR
H12B H 0.473838 0.071757 0.885427 0.051 Uiso 1 1 calc GR
H12C H 0.338260 0.027463 0.755364 0.051 Uiso 1 1 calc GR
H16 H 0.5704(19) 0.8274(18) 0.6929(16) 0.032(4) Uiso 1 1 d .
H22 H 0.1237(19) -0.1199(18) 0.1456(17) 0.036(4) Uiso 1 1 d .
H17 H 0.4913(18) 0.7105(17) 0.4692(16) 0.029(4) Uiso 1 1 d .
H18 H 0.2926(18) 0.5139(17) 0.3744(16) 0.028(4) Uiso 1 1 d .
H21 H 0.0283(19) 0.1019(17) 0.1811(17) 0.032(4) Uiso 1 1 d .
H15 H 0.4630(17) 0.7550(16) 0.8315(15) 0.023(4) Uiso 1 1 d .
H23 H 0.2937(19) -0.1753(19) 0.3263(16) 0.033(4) Uiso 1 1 d .
H24 H 0.3602(19) -0.0061(17) 0.5323(17) 0.031(4) Uiso 1 1 d .
H19A H -0.0279(17) 0.2881(16) 0.3843(14) 0.022(4) Uiso 1 1 d .
H19B H 0.0828(17) 0.3563(17) 0.3297(16) 0.027(4) Uiso 1 1 d .

loop_
_atom_site_aniso_label
_atom_site_aniso_U_11
_atom_site_aniso_U_22
_atom_site_aniso_U_33
_atom_site_aniso_U_23
_atom_site_aniso_U_13
_atom_site_aniso_U_12
O1 0.0288(5) 0.0387(5) 0.0227(5) 0.0112(4) 0.0124(4) 0.0022(4)
O2 0.0351(5) 0.0406(6) 0.0237(5) 0.0019(4) 0.0161(4) 0.0077(4)
O3 0.0476(6) 0.0341(6) 0.0336(6) 0.0166(4) 0.0129(5) -0.0040(5)
N1 0.0208(5) 0.0183(5) 0.0167(5) 0.0039(4) 0.0063(4) 0.0049(4)
N2 0.0229(5) 0.0231(5) 0.0203(5) 0.0053(4) 0.0062(4) 0.0054(4)
C1 0.0189(6) 0.0179(5) 0.0214(6) 0.0076(5) 0.0074(5) 0.0074(4)
C2 0.0195(6) 0.0174(5) 0.0207(6) 0.0063(4) 0.0082(5) 0.0066(4)
C3 0.0175(5) 0.0176(5) 0.0190(6) 0.0051(4) 0.0070(5) 0.0050(4)
C20 0.0179(6) 0.0196(6) 0.0195(6) 0.0050(5) 0.0077(5) 0.0018(4)
C4 0.0185(6) 0.0181(5) 0.0190(6) 0.0061(4) 0.0071(5) 0.0065(4)
C6 0.0143(5) 0.0218(6) 0.0185(6) 0.0027(5) 0.0050(5) 0.0022(4)
C8 0.0214(6) 0.0225(6) 0.0165(6) 0.0064(5) 0.0040(5) 0.0000(5)
C19 0.0238(6) 0.0222(6) 0.0166(6) 0.0029(5) 0.0034(5) 0.0060(5)
C18 0.0272(6) 0.0261(6) 0.0234(6) 0.0114(5) 0.0130(5) 0.0117(5)
C7 0.0172(6) 0.0248(6) 0.0163(6) 0.0030(5) 0.0058(5) 0.0016(5)
C11 0.0212(6) 0.0309(7) 0.0208(6) 0.0078(5) 0.0077(5) 0.0097(5)
C13 0.0203(6) 0.0334(7) 0.0184(6) 0.0059(5) 0.0064(5) 0.0018(5)
C5 0.0198(6) 0.0215(6) 0.0231(6) 0.0047(5) 0.0063(5) 0.0006(5)
C23 0.0255(6) 0.0202(6) 0.0315(7) 0.0066(5) 0.0144(6) 0.0046(5)
C15 0.0212(6) 0.0195(6) 0.0259(7) 0.0057(5) 0.0075(5) 0.0037(5)
C21 0.0246(6) 0.0253(6) 0.0184(6) 0.0043(5) 0.0063(5) 0.0041(5)
C10 0.0253(6) 0.0232(6) 0.0168(6) 0.0052(5) 0.0034(5) 0.0042(5)
C16 0.0234(6) 0.0219(6) 0.0370(7) 0.0108(5) 0.0130(6) 0.0041(5)
C9 0.0247(6) 0.0324(7) 0.0199(6) 0.0094(5) 0.0044(5) -0.0012(5)
C22 0.0312(7) 0.0237(6) 0.0239(7) 0.0003(5) 0.0123(6) 0.0025(5)
C17 0.0277(7) 0.0282(7) 0.0350(7) 0.0174(6) 0.0185(6) 0.0113(5)
C24 0.0239(6) 0.0248(6) 0.0261(7) 0.0099(5) 0.0091(5) 0.0069(5)
C14 0.0263(6) 0.0237(6) 0.0198(6) 0.0018(5) 0.0073(5) 0.0061(5)
C12 0.0457(9) 0.0254(7) 0.0334(8) 0.0094(6) 0.0136(7) 0.0111(6)

loop_
_atom_type_symbol
_atom_type_description
_atom_type_scat_dispersion_real
_atom_type_scat_dispersion_imag
_atom_type_scat_source
C C 0.0181 0.0091 'International Tables Vol C Tables 4.2.6.8 and 6.1.1.4'
H H 0.0000 0.0000 'International Tables Vol C Tables 4.2.6.8 and 6.1.1.4'
N N 0.0311 0.0180 'International Tables Vol C Tables 4.2.6.8 and 6.1.1.4'
O O 0.0492 0.0322 'International Tables Vol C Tables 4.2.6.8 and 6.1.1.4'

loop_
_exptl_crystal_face_index_h
_exptl_crystal_face_index_k
_exptl_crystal_face_index_l
_exptl_crystal_face_perp_dist
-3 -2 -4 0.0753
-1 -6 1 0.0477
3 2 4 0.0487
6 0 -5 0.0232
-4 3 -3 0.0724
-2 5 -4 0.0726
0 6 -1 0.0560
6 0 1 0.0371
4 4 -5 0.0426
-6 -1 0 0.0663
-4 -4 5 0.0437
1 -4 6 0.0418
-5 0 6 0.0302
-6 2 2 0.0532
-1 2 -6 0.0794
5 -3 -4 0.0342
-4 4 4 0.0429
0 0 7 0.0440

loop_
_geom_angle_atom_site_label_1
_geom_angle_atom_site_label_2
_geom_angle_atom_site_label_3
_geom_angle
C13 O1 C9 110.50(10)
C1 N1 C19 124.79(10)
C4 N1 C1 109.32(10)
C4 N1 C19 125.77(10)
C20 N2 C24 117.17(11)
N1 C1 C2 107.74(10)
N1 C1 C18 129.80(11)
C18 C1 C2 122.44(11)
C1 C2 C3 106.82(10)
C15 C2 C1 119.00(11)
C15 C2 C3 133.96(11)
C2 C3 C6 126.53(11)
C4 C3 C2 106.97(10)
C4 C3 C6 126.36(11)
N2 C20 C19 118.13(10)
N2 C20 C21 122.95(11)
C21 C20 C19 118.91(11)
N1 C4 C3 109.09(10)
N1 C4 C5 121.39(11)
C3 C4 C5 129.47(11)
C3 C6 C14 114.86(10)
C7 C6 C3 123.31(11)
C7 C6 C14 121.63(11)
C7 C8 C9 105.69(10)
C10 C8 C7 131.10(11)
C10 C8 C9 122.10(12)
N1 C19 C20 114.18(10)
N1 C19 H19A 109.2(9)
N1 C19 H19B 109.0(9)
C20 C19 H19A 109.1(9)
C20 C19 H19B 109.0(9)
H19A C19 H19B 106.0(13)
C1 C18 H18 120.8(9)
C17 C18 C1 117.07(12)
C17 C18 H18 122.1(9)
C6 C7 C8 132.30(11)
C6 C7 C13 121.34(11)
C8 C7 C13 105.77(10)
H11A C11 H11B 109.5
H11A C11 H11C 109.5
H11B C11 H11C 109.5
C10 C11 H11A 109.5
C10 C11 H11B 109.5
C10 C11 H11C 109.5
O1 C13 C7 108.44(11)
O2 C13 O1 119.06(11)
O2 C13 C7 132.46(13)
C4 C5 H5A 109.5
C4 C5 H5B 109.5
C4 C5 H5C 109.5
H5A C5 H5B 109.5
H5A C5 H5C 109.5
H5B C5 H5C 109.5
C22 C23 H23 121.2(10)
C24 C23 C22 118.18(12)
C24 C23 H23 120.6(10)
C2 C15 H15 120.7(9)
C16 C15 C2 118.73(12)
C16 C15 H15 120.5(9)
C20 C21 H21 119.3(10)
C22 C21 C20 118.80(12)
C22 C21 H21 121.9(10)
C8 C10 C11 122.75(11)
C8 C10 C12 122.77(12)
C11 C10 C12 114.48(11)
C15 C16 C17 121.05(12)
C15 C16 H16 119.2(10)
C17 C16 H16 119.8(10)
O1 C9 C8 108.23(11)
O3 C9 O1 119.05(12)
O3 C9 C8 132.68(13)
C23 C22 H22 120.4(10)
C21 C22 C23 118.99(12)
C21 C22 H22 120.6(10)
C18 C17 C16 121.68(12)
C18 C17 H17 119.4(9)
C16 C17 H17 118.9(10)
N2 C24 C23 123.91(12)
N2 C24 H24 115.8(10)
C23 C24 H24 120.2(10)
C6 C14 H14A 109.5
C6 C14 H14B 109.5
C6 C14 H14C 109.5
H14A C14 H14B 109.5
H14A C14 H14C 109.5
H14B C14 H14C 109.5
C10 C12 H12A 109.5
C10 C12 H12B 109.5
C10 C12 H12C 109.5
H12A C12 H12B 109.5
H12A C12 H12C 109.5
H12B C12 H12C 109.5

loop_
_geom_bond_atom_site_label_1
_geom_bond_atom_site_label_2
_geom_bond_distance
O1 C13 1.3925(17)
O1 C9 1.3981(17)
O2 C13 1.1988(16)
O3 C9 1.1968(17)
N1 C1 1.3855(15)
N1 C4 1.3769(15)
N1 C19 1.4477(15)
N2 C20 1.3347(17)
N2 C24 1.3438(17)
C1 C2 1.4066(17)
C1 C18 1.3980(17)
C2 C3 1.4427(16)
C2 C15 1.4049(17)
C3 C4 1.3822(17)
C3 C6 1.4601(16)
C20 C19 1.5197(17)
C20 C21 1.3913(17)
C4 C5 1.4871(16)
C6 C7 1.3627(18)
C6 C14 1.5122(16)
C8 C7 1.4731(17)
C8 C10 1.3546(18)
C8 C9 1.4782(17)
C19 H19A 0.983(16)
C19 H19B 0.992(16)
C18 C17 1.3796(19)
C18 H18 0.991(16)
C7 C13 1.4781(16)
C11 H11A 0.9600
C11 H11B 0.9600
C11 H11C 0.9600
C11 C10 1.4925(18)
C5 H5A 0.9600
C5 H5B 0.9600
C5 H5C 0.9600
C23 C22 1.385(2)
C23 C24 1.3786(18)
C23 H23 0.970(17)
C15 C16 1.3827(18)
C15 H15 0.975(15)
C21 C22 1.3814(19)
C21 H21 0.949(17)
C10 C12 1.5039(18)
C16 C17 1.401(2)
C16 H16 0.954(17)
C22 H22 0.961(17)
C17 H17 0.986(17)
C24 H24 0.971(18)
C14 H14A 0.9600
C14 H14B 0.9600
C14 H14C 0.9600
C12 H12A 0.9600
C12 H12B 0.9600
C12 H12C 0.9600

loop_
_exptl_oxdiff_crystal_face_indexfrac_h
_exptl_oxdiff_crystal_face_indexfrac_k
_exptl_oxdiff_crystal_face_indexfrac_l
_exptl_oxdiff_crystal_face_x
_exptl_oxdiff_crystal_face_y
_exptl_oxdiff_crystal_face_z
-2.9993 -2.0064 -3.9945 0.3109 0.7006 0.7157
-0.9984 -5.9982 1.0044 0.2856 0.9274 -0.2328
2.9993 2.0064 3.9945 -0.3109 -0.7006 -0.7157
6.0060 -0.0085 -4.9988 0.9229 -0.4606 -0.1378
-4.0026 2.9952 -2.9988 -0.2383 0.0598 0.9177
-2.0017 4.9934 -4.0004 -0.1461 -0.3979 0.8764
-0.0022 5.9983 -1.0040 -0.3599 -0.8269 0.3488
6.0034 0.0014 0.9970 0.3501 -0.6315 -0.8078
4.0030 3.9916 -5.0012 0.4708 -0.8298 0.2523
-6.0034 -0.9997 0.0031 -0.3696 0.7456 0.6566
-4.0030 -3.9916 5.0012 -0.4708 0.8298 -0.2523
0.9998 -3.9901 5.9986 -0.1950 0.2988 -0.9442
-5.0058 0.0101 5.9977 -0.9441 0.3316 -0.0899
-6.0056 2.0035 1.9993 -0.7883 0.2609 0.5519
-0.9989 1.9902 -5.9970 0.3468 -0.0137 0.8651
5.0063 -3.0067 -3.9967 0.9808 0.0391 -0.2521
-4.0061 4.0067 3.9956 -0.9825 -0.2822 0.1756
-0.0031 0.0115 6.9951 -0.6683 -0.1994 -0.7817
